data_4320406
loop_
_publ_author_name
'Shan-Ming Kuang'
'Phillip E. Fanwick'
'Richard A. Walton'

_publ_contact_author_address
;    Department of Chemistry
      Purdue University
      W. Lafayette
      IN 47907
      USA
;
_publ_contact_author_email fanwick@.xray.chem.purdue.edu
_publ_contact_author_fax 1(765)4940239
_publ_contact_author_name 'Phillip E. Fanwick'
_publ_contact_author_phone 1(765)4944572
_publ_section_title
;
 Mixed-Metal Assemblies Containing Multiply Bonded Dirhenium Species
 Linked through Thiocyanate- and Cyanide-Containing Bridging Units
;
_journal_name_full 'Inorganic Chemistry'
_journal_page_first 5682
_journal_page_last 5690
_journal_paper_doi 10.1021/ic010442r
_journal_volume 40
_journal_year 2001
_chemical_formula_sum 'C64.87 H54.74 Cl3.87 N4 O P4 Re2'
_chemical_formula_weight 1539.96
_chemical_name_systematic ' ?'
_space_group_IT_number 15
_symmetry_cell_setting monoclinic
_symmetry_space_group_name_Hall '-C 2yc'
_symmetry_space_group_name_H-M 'C 1 2/c 1'
_atom_type_scat_source 'International Tables for Crystallography (Vol C)'
_cell_angle_alpha 90.00
_cell_angle_beta 106.8915(12)
_cell_angle_gamma 90.00
_cell_formula_units_Z 8
_cell_length_a 40.3280(8)
_cell_length_b 13.5887(3)
_cell_length_c 27.7616(4)
_cell_measurement_reflns_used 53684
_cell_measurement_temperature 150
_cell_measurement_theta_max 27
_cell_measurement_theta_min 5
_cell_volume 14557.1(5)
_computing_cell_refinement DENZO/SCALEPACK_(Otwinowski,_1996)
_computing_data_collection Collect_(Nonius,_1998)
_computing_data_reduction DENZO/SCALEPACK_(Otwinowski,_1996)
_computing_molecular_graphics
;
     ORTEP (Johnson, 1976)
     Xtal_GX (Hall, 1995)
     PLUTON (Spek, 1991)
;
_computing_publication_material CIF_VAX_MolEN_(Fair,_1990)
_computing_structure_refinement SHELX97_(Sheldrick,_1997)
_computing_structure_solution PATTY_(DIRDIF92,_Beurskins,_1992)
_diffrn_ambient_temperature 150
_diffrn_radiation_type MO-K\a
_diffrn_radiation_wavelength 0.71073
_diffrn_reflns_av_R_equivalents 0.069
_diffrn_reflns_limit_h_max 52
_diffrn_reflns_limit_h_min 0
_diffrn_reflns_limit_k_max 17
_diffrn_reflns_limit_k_min 0
_diffrn_reflns_limit_l_max 31
_diffrn_reflns_limit_l_min -34
_diffrn_reflns_number 53684
_diffrn_reflns_theta_max 27.50
_diffrn_reflns_theta_min 5.00
_exptl_absorpt_coefficient_mu 3.636
_exptl_absorpt_correction_T_max 0.4833
_exptl_absorpt_correction_T_min 0.2528
_exptl_absorpt_correction_type refined_empirical_(Otwinowski_&_Minor,_1996
_exptl_crystal_colour red
_exptl_crystal_density_diffrn 1.41
_exptl_crystal_description chunk
_exptl_crystal_F_000 6152
_exptl_crystal_size_max 0.25
_exptl_crystal_size_mid 0.20
_exptl_crystal_size_min 0.20
_refine_diff_density_max 1.30
_refine_diff_density_min -2.88
_refine_ls_extinction_method none
_refine_ls_goodness_of_fit_ref 0.977
_refine_ls_hydrogen_treatment H_atoms_riding
_refine_ls_matrix_type full
_refine_ls_number_parameters 734
_refine_ls_number_reflns 15993
_refine_ls_number_restraints 0
_refine_ls_R_factor_gt 0.043
_refine_ls_shift/su_max 0.004
_refine_ls_structure_factor_coef Fsqd
_refine_ls_weighting_details 'w=1/[\s^2^(Fo^2^)+(0.0638P)^2^+39.7553P] where P=(Fo^2^+2Fc^2^)/'
_refine_ls_weighting_scheme calc
_refine_ls_wR_factor_ref 0.105
_reflns_number_gt 14207
_reflns_number_total 16591
_reflns_threshold_expression >2.0\s(I)
_cod_data_source_file ic010442r_4.cif
_cod_data_source_block KSM42
_cod_depositor_comments
;
The following automatic conversions were performed:

'_refine_ls_weighting_scheme' value 'calc ' changed to 'calc'
according to the built-in table from CIF Core dictionary named
'cif_core.dic' version 2.4.1 from 2010-06-29.

Automatic conversion script
Id: cif_fix_values 1646 2011-03-28 12:23:43Z adriana 
;
_cod_original_cell_volume 14557.1(9)
_cod_original_formula_sum 'C64.87 H54.74 Cl3.87 N4 O1 P4 Re2'
_cod_database_code 4320406

loop_
_symmetry_equiv_pos_as_xyz
'x, y, z'
'-x, y, -z+1/2'
'-x, -y, -z'
'x, -y, z+1/2'
'x+1/2, y+1/2, z'
'-x+1/2, y+1/2, -z+1/2'
'-x+1/2, -y+1/2, -z'
'x+1/2, -y+1/2, z+1/2'

loop_
_atom_site_aniso_label
_atom_site_aniso_U_11
_atom_site_aniso_U_22
_atom_site_aniso_U_33
_atom_site_aniso_U_12
_atom_site_aniso_U_13
_atom_site_aniso_U_23
Re(1) 0.01665(10) 0.02048(12) 0.01952(11) -0.00035(7) 0.00686(7) 0.00009(7)
Re(2) 0.01745(10) 0.01977(11) 0.01919(11) -0.00060(7) 0.00721(7) 0.00058(7)
Cl(1) 0.0229(6) 0.0324(7) 0.0256(6) -0.0006(5) 0.0011(5) -0.0005(5)
Cl(2) 0.0344(7) 0.0340(8) 0.0215(6) -0.0029(6) 0.0124(5) -0.0029(5)
Cl(12) 0.0191(6) 0.0240(6) 0.0252(6) 0.0011(5) 0.0098(5) 0.0001(5)
Cl(91) 0.0351(18) 0.072(3) 0.134(4) 0.0000 -0.0146(18) 0.0000
Cl(92) 0.058(2) 0.074(3) 0.091(3) 0.0000 -0.0101(18) 0.0000
P(1) 0.0194(6) 0.0183(7) 0.0260(7) 0.0005(5) 0.0086(5) -0.0007(5)
P(2) 0.0205(6) 0.0216(7) 0.0239(7) 0.0013(5) 0.0082(5) 0.0034(5)
P(3) 0.0211(6) 0.0238(7) 0.0238(7) -0.0007(5) 0.0072(5) 0.0041(5)
P(4) 0.0213(6) 0.0204(7) 0.0237(6) -0.0019(5) 0.0078(5) 0.0006(5)
O(20) 0.0179(18) 0.044(2) 0.029(2) 0.0042(17) 0.0083(15) -0.0049(17)
N(10) 0.034(3) 0.041(3) 0.026(2) 0.008(2) 0.020(2) 0.002(2)
N(21) 0.024(2) 0.023(2) 0.020(2) 0.0022(18) 0.0049(17) 0.0031(17)
N(22) 0.054(4) 0.131(7) 0.041(4) -0.022(4) 0.007(3) -0.017(4)
N(23) 0.033(3) 0.075(5) 0.067(4) -0.001(3) 0.018(3) 0.007(3)
C(10) 0.026(3) 0.030(3) 0.027(3) -0.004(2) 0.006(2) 0.002(2)
C(11) 0.040(3) 0.042(4) 0.030(3) 0.000(3) 0.019(3) -0.001(2)
C(12) 0.045(4) 0.049(4) 0.047(4) 0.005(3) 0.025(3) -0.001(3)
C(13) 0.048(4) 0.067(5) 0.056(4) 0.010(4) 0.030(4) -0.012(4)
C(14) 0.065(5) 0.098(7) 0.046(4) 0.021(5) 0.031(4) 0.000(4)
C(15) 0.058(5) 0.089(6) 0.028(4) 0.020(4) 0.017(3) -0.004(3)
C(16) 0.047(4) 0.050(4) 0.039(4) 0.007(3) 0.018(3) 0.004(3)
C(17) 0.046(4) 0.053(4) 0.042(4) 0.009(3) 0.013(3) -0.001(3)
C(18) 0.045(4) 0.076(6) 0.042(4) 0.004(4) 0.014(3) -0.003(4)
C(1B) 0.020(2) 0.019(3) 0.033(3) 0.001(2) 0.009(2) 0.002(2)
C(20) 0.024(3) 0.044(4) 0.029(3) -0.007(3) 0.000(2) 0.003(2)
C(21) 0.032(3) 0.024(3) 0.027(3) 0.000(2) 0.010(2) 0.001(2)
C(22) 0.031(3) 0.062(5) 0.044(4) -0.012(3) 0.006(3) -0.006(3)
C(23) 0.030(3) 0.047(4) 0.036(3) -0.001(3) 0.006(3) 0.007(3)
C(2B) 0.026(3) 0.021(3) 0.030(3) -0.002(2) 0.007(2) -0.002(2)
C(30) 0.021(2) 0.022(3) 0.019(2) -0.002(2) 0.0036(19) 0.0017(19)
C(111) 0.033(3) 0.021(3) 0.037(3) -0.005(2) 0.015(2) -0.009(2)
C(112) 0.032(3) 0.048(4) 0.056(4) 0.003(3) 0.012(3) -0.018(3)
C(113) 0.056(5) 0.058(5) 0.083(6) 0.010(4) 0.034(4) -0.033(4)
C(114) 0.082(6) 0.071(6) 0.056(5) -0.003(5) 0.037(4) -0.036(4)
C(115) 0.076(5) 0.048(5) 0.039(4) 0.010(4) 0.014(3) -0.014(3)
C(116) 0.056(4) 0.036(4) 0.035(3) 0.006(3) 0.011(3) -0.007(3)
C(121) 0.023(3) 0.020(3) 0.024(3) -0.003(2) 0.008(2) -0.0015(19)
C(122) 0.027(3) 0.025(3) 0.037(3) -0.008(2) 0.014(2) -0.004(2)
C(123) 0.025(3) 0.033(3) 0.054(4) -0.003(2) 0.020(3) -0.008(3)
C(124) 0.024(3) 0.038(4) 0.045(3) -0.005(2) 0.015(2) 0.003(3)
C(125) 0.036(3) 0.028(3) 0.065(4) -0.006(3) 0.022(3) 0.000(3)
C(126) 0.023(3) 0.032(3) 0.053(4) -0.004(2) 0.015(2) 0.000(3)
C(211) 0.030(3) 0.028(3) 0.026(3) 0.000(2) 0.003(2) 0.006(2)
C(212) 0.035(3) 0.054(4) 0.034(3) -0.001(3) 0.004(3) 0.006(3)
C(213) 0.052(5) 0.076(6) 0.034(4) -0.007(4) -0.004(3) 0.010(3)
C(214) 0.047(4) 0.066(5) 0.050(4) -0.005(4) -0.011(3) 0.021(4)
C(215) 0.031(4) 0.060(5) 0.073(5) 0.009(3) 0.010(3) 0.013(4)
C(216) 0.029(3) 0.041(4) 0.043(3) 0.004(3) 0.006(3) 0.008(3)
C(221) 0.027(3) 0.029(3) 0.023(3) -0.006(2) 0.010(2) 0.007(2)
C(222) 0.030(3) 0.034(3) 0.031(3) -0.001(2) 0.014(2) 0.002(2)
C(223) 0.033(3) 0.047(4) 0.039(3) 0.002(3) 0.020(3) 0.004(3)
C(224) 0.038(3) 0.051(4) 0.035(3) -0.013(3) 0.023(3) -0.005(3)
C(225) 0.055(4) 0.037(4) 0.029(3) -0.017(3) 0.022(3) -0.003(2)
C(226) 0.036(3) 0.031(3) 0.035(3) -0.007(3) 0.016(2) -0.003(2)
C(311) 0.030(3) 0.028(3) 0.026(3) -0.003(2) 0.009(2) 0.004(2)
C(312) 0.028(3) 0.064(5) 0.034(3) -0.003(3) 0.012(2) -0.004(3)
C(313) 0.041(4) 0.075(5) 0.035(3) -0.015(3) 0.019(3) -0.007(3)
C(314) 0.060(4) 0.071(5) 0.026(3) -0.014(4) 0.019(3) 0.010(3)
C(315) 0.061(5) 0.111(8) 0.027(4) 0.011(5) 0.009(3) 0.014(4)
C(316) 0.038(4) 0.082(6) 0.029(3) 0.005(4) 0.005(3) 0.016(3)
C(321) 0.028(3) 0.025(3) 0.027(3) 0.001(2) 0.008(2) 0.001(2)
C(322) 0.035(3) 0.030(3) 0.056(4) 0.003(3) 0.009(3) 0.014(3)
C(323) 0.047(4) 0.025(4) 0.084(5) 0.009(3) 0.007(4) 0.006(3)
C(324) 0.043(4) 0.034(4) 0.072(5) 0.013(3) 0.006(3) -0.005(3)
C(325) 0.033(3) 0.036(4) 0.050(4) 0.006(3) 0.010(3) -0.002(3)
C(326) 0.026(3) 0.029(3) 0.039(3) -0.001(2) 0.010(2) -0.002(2)
C(411) 0.028(3) 0.022(3) 0.030(3) -0.003(2) 0.006(2) 0.002(2)
C(412) 0.028(3) 0.034(3) 0.040(3) -0.005(2) 0.015(2) -0.002(2)
C(413) 0.025(3) 0.049(4) 0.056(4) -0.010(3) 0.012(3) 0.001(3)
C(414) 0.032(3) 0.041(4) 0.058(4) -0.010(3) 0.001(3) -0.003(3)
C(415) 0.040(4) 0.054(4) 0.035(3) -0.014(3) 0.002(3) -0.010(3)
C(416) 0.034(3) 0.048(4) 0.034(3) -0.007(3) 0.010(2) -0.007(3)
C(421) 0.034(3) 0.022(3) 0.027(3) 0.002(2) 0.008(2) -0.002(2)
C(422) 0.052(4) 0.028(4) 0.073(5) 0.002(3) 0.029(4) 0.013(3)
C(423) 0.079(6) 0.021(4) 0.085(6) 0.011(4) 0.027(5) 0.011(3)
C(424) 0.061(5) 0.030(4) 0.062(5) 0.017(3) 0.012(4) -0.008(3)
C(425) 0.042(4) 0.045(4) 0.055(4) 0.015(3) 0.020(3) -0.009(3)
C(426) 0.044(3) 0.016(3) 0.045(3) 0.005(3) 0.015(3) -0.005(2)
C(901) 0.035(9) 0.069(13) 0.039(9) -0.003(10) 0.009(7) 0.009(10)
C(902) 0.044(10) 0.053(11) 0.040(9) 0.003(9) 0.009(7) 0.002(9)

loop_
_atom_site_label
_atom_site_fract_x
_atom_site_fract_y
_atom_site_fract_z
_atom_site_U_iso_or_equiv
_atom_site_thermal_displace_type
_atom_site_calc_flag
Re(1) 0.108985(5) 0.057614(15) 0.442254(7) 0.01854(6) Uani ?
Re(2) 0.139981(5) 0.098282(15) 0.534703(7) 0.01840(6) Uani ?
Cl(1) 0.05507(3) 0.04978(10) 0.37457(5) 0.0282(3) Uani ?
Cl(2) 0.13485(4) 0.15627(10) 0.61479(5) 0.0291(4) Uani ?
Cl(12) 0.07758(3) 0.12066(9) 0.49980(4) 0.0221(3) Uani ?
Cl(91) 1.0000 0.2297(3) 0.2500 0.0887(17) Uani ?
Cl(92) 1.0000 -0.0838(3) 0.2500 0.0810(15) Uani ?
P(1) 0.09880(3) -0.11712(10) 0.45707(5) 0.0208(4) Uani ?
P(2) 0.13423(3) -0.06847(10) 0.56589(5) 0.0216(4) Uani ?
P(3) 0.11432(3) 0.22537(10) 0.41143(5) 0.0228(4) Uani ?
P(4) 0.15355(3) 0.26940(10) 0.51860(5) 0.0215(3) Uani ?
O(20) 0.18849(9) 0.0179(3) 0.47847(13) 0.0300(11) Uani ?
N(10) 0.14595(12) -0.0256(4) 0.36632(17) 0.0313(15) Uani ?
N(21) 0.19126(11) 0.0907(3) 0.57536(16) 0.0226(11) Uani ?
N(22) 0.26256(18) 0.1542(7) 0.7243(2) 0.077(3) Uani ?
N(23) 0.30525(15) 0.0541(5) 0.6013(2) 0.058(2) Uani ?
C(10) 0.13230(14) 0.0068(4) 0.3939(2) 0.0280(16) Uani ?
C(11) 0.15703(16) -0.0648(5) 0.3261(2) 0.0355(19) Uani ?
C(12) 0.18953(18) -0.1069(5) 0.3374(3) 0.045(2) Uani ?
C(13) 0.20058(19) -0.1372(6) 0.2967(3) 0.054(2) Uani ?
C(14) 0.1791(2) -0.1293(7) 0.2479(3) 0.067(3) Uani ?
C(15) 0.1468(2) -0.0906(6) 0.2391(3) 0.057(3) Uani ?
C(16) 0.13387(18) -0.0576(5) 0.2774(2) 0.044(2) Uani ?
C(17) 0.21144(18) -0.1222(6) 0.3906(2) 0.047(2) Uani ?
C(18) 0.09839(18) -0.0150(6) 0.2672(3) 0.054(3) Uani ?
C(1B) 0.13178(13) -0.1557(4) 0.51457(19) 0.0237(15) Uani ?
C(20) 0.25332(15) 0.0983(5) 0.6318(2) 0.0340(18) Uani ?
C(21) 0.21938(15) 0.0938(4) 0.5999(2) 0.0274(16) Uani ?
C(22) 0.25843(16) 0.1283(6) 0.6826(3) 0.047(2) Uani ?
C(23) 0.28155(16) 0.0739(5) 0.6150(2) 0.0384(19) Uani ?
C(2B) 0.15417(13) 0.2790(4) 0.45312(19) 0.0259(16) Uani ?
C(30) 0.16146(13) 0.0454(4) 0.48398(18) 0.0211(13) Uani ?
C(111) 0.10484(15) -0.2023(4) 0.4087(2) 0.0293(16) Uani ?
C(112) 0.13321(16) -0.2617(5) 0.4157(3) 0.045(2) Uani ?
C(113) 0.1356(2) -0.3231(6) 0.3769(3) 0.063(3) Uani ?
C(114) 0.1096(2) -0.3269(6) 0.3319(3) 0.066(3) Uani ?
C(115) 0.0814(2) -0.2657(6) 0.3248(3) 0.055(3) Uani ?
C(116) 0.07875(19) -0.2029(5) 0.3629(2) 0.043(2) Uani ?
C(121) 0.05767(13) -0.1613(4) 0.46469(18) 0.0221(16) Uani ?
C(122) 0.03159(14) -0.0965(4) 0.4663(2) 0.0287(16) Uani ?
C(123) 0.00163(15) -0.1333(5) 0.4747(2) 0.0355(19) Uani ?
C(124) -0.00297(14) -0.2328(5) 0.4798(2) 0.0346(18) Uani ?
C(125) 0.02305(16) -0.2969(5) 0.4775(3) 0.0414(19) Uani ?
C(126) 0.05308(14) -0.2616(5) 0.4697(2) 0.0352(18) Uani ?
C(211) 0.17269(15) -0.1067(4) 0.6158(2) 0.0291(16) Uani ?
C(212) 0.17342(17) -0.0930(5) 0.6656(2) 0.0423(19) Uani ?
C(213) 0.2035(2) -0.1080(6) 0.7041(3) 0.057(3) Uani ?
C(214) 0.2331(2) -0.1413(6) 0.6930(3) 0.060(2) Uani ?
C(215) 0.23257(18) -0.1546(6) 0.6441(3) 0.056(3) Uani ?
C(216) 0.20265(15) -0.1366(5) 0.6049(2) 0.0386(19) Uani ?
C(221) 0.09846(14) -0.1035(4) 0.59056(19) 0.0258(16) Uani ?
C(222) 0.07455(14) -0.0344(5) 0.5972(2) 0.0306(16) Uani ?
C(223) 0.04706(16) -0.0660(5) 0.6146(2) 0.0376(19) Uani ?
C(224) 0.04401(16) -0.1635(5) 0.6263(2) 0.0387(19) Uani ?
C(225) 0.06841(17) -0.2314(5) 0.6222(2) 0.038(2) Uani ?
C(226) 0.09592(15) -0.2009(4) 0.6038(2) 0.0328(16) Uani ?
C(311) 0.12097(14) 0.2331(4) 0.34921(19) 0.0278(16) Uani ?
C(312) 0.15360(16) 0.2243(5) 0.3425(2) 0.041(2) Uani ?
C(313) 0.15764(18) 0.2291(6) 0.2947(2) 0.049(2) Uani ?
C(314) 0.12960(19) 0.2437(6) 0.2535(2) 0.051(2) Uani ?
C(315) 0.0971(2) 0.2521(7) 0.2607(3) 0.067(3) Uani ?
C(316) 0.09242(17) 0.2470(6) 0.3075(2) 0.051(2) Uani ?
C(321) 0.08127(14) 0.3193(4) 0.40739(19) 0.0267(16) Uani ?
C(322) 0.08885(17) 0.4165(5) 0.3978(3) 0.0412(19) Uani ?
C(323) 0.06434(19) 0.4900(5) 0.3939(3) 0.055(2) Uani ?
C(324) 0.03212(19) 0.4671(5) 0.3989(3) 0.052(2) Uani ?
C(325) 0.02419(16) 0.3716(5) 0.4076(2) 0.040(2) Uani ?
C(326) 0.04861(14) 0.2972(4) 0.4114(2) 0.0312(16) Uani ?
C(411) 0.19639(14) 0.3109(4) 0.5549(2) 0.0272(16) Uani ?
C(412) 0.22351(14) 0.3253(4) 0.5344(2) 0.0329(16) Uani ?
C(413) 0.25551(16) 0.3597(5) 0.5651(3) 0.043(2) Uani ?
C(414) 0.26034(17) 0.3781(5) 0.6154(3) 0.046(2) Uani ?
C(415) 0.23289(17) 0.3648(5) 0.6361(2) 0.045(2) Uani ?
C(416) 0.20130(16) 0.3305(5) 0.6062(2) 0.0386(18) Uani ?
C(421) 0.12705(15) 0.3718(4) 0.5286(2) 0.0278(16) Uani ?
C(422) 0.13796(19) 0.4664(5) 0.5221(3) 0.049(2) Uani ?
C(423) 0.1201(2) 0.5477(5) 0.5319(3) 0.061(3) Uani ?
C(424) 0.0908(2) 0.5330(5) 0.5477(3) 0.052(3) Uani ?
C(425) 0.07988(18) 0.4409(5) 0.5544(3) 0.046(2) Uani ?
C(426) 0.09808(16) 0.3584(4) 0.5446(2) 0.0346(17) Uani ?
C(901) 1.0133(4) 0.1034(16) 0.2423(7) 0.048(6) Uani ?
C(902) 1.0112(5) 0.0401(15) 0.2412(7) 0.046(5) Uani ?
H(13) 0.2227 -0.1630 0.3024 0.0700 Uiso calc
H(14) 0.1868 -0.1505 0.2211 0.0860 Uiso calc
H(15) 0.1327 -0.0861 0.2060 0.0740 Uiso calc
H(112) 0.1507 -0.2611 0.4462 0.0590 Uiso calc
H(113) 0.1551 -0.3624 0.3813 0.0820 Uiso calc
H(114) 0.1112 -0.3702 0.3067 0.0860 Uiso calc
H(115) 0.0640 -0.2665 0.2943 0.0720 Uiso calc
H(116) 0.0597 -0.1615 0.3580 0.0560 Uiso calc
H(122) 0.0341 -0.0293 0.4618 0.0370 Uiso calc
H(123) -0.0157 -0.0899 0.4769 0.0460 Uiso calc
H(124) -0.0234 -0.2565 0.4847 0.0450 Uiso calc
H(125) 0.0203 -0.3641 0.4812 0.0540 Uiso calc
H(126) 0.0704 -0.3052 0.4677 0.0460 Uiso calc
H(17A) 0.2109 -0.0639 0.4099 0.0610 Uiso calc
H(17B) 0.2349 -0.1356 0.3909 0.0610 Uiso calc
H(17C) 0.2026 -0.1768 0.4050 0.0610 Uiso calc
H(18A) 0.0874 -0.0132 0.2316 0.0700 Uiso calc
H(18B) 0.1000 0.0506 0.2806 0.0700 Uiso calc
H(18C) 0.0849 -0.0550 0.2830 0.0700 Uiso calc
H(1B1) 0.1541 -0.1596 0.5082 0.0310 Uiso calc
H(1B2) 0.1261 -0.2207 0.5244 0.0310 Uiso calc
H(212) 0.1534 -0.0735 0.6732 0.0550 Uiso calc
H(213) 0.2041 -0.0959 0.7373 0.0750 Uiso calc
H(214) 0.2532 -0.1544 0.7189 0.0770 Uiso calc
H(215) 0.2525 -0.1760 0.6368 0.0720 Uiso calc
H(216) 0.2027 -0.1445 0.5717 0.0500 Uiso calc
H(222) 0.0769 0.0317 0.5902 0.0400 Uiso calc
H(223) 0.0307 -0.0207 0.6182 0.0490 Uiso calc
H(224) 0.0253 -0.1837 0.6371 0.0510 Uiso calc
H(225) 0.0668 -0.2967 0.6313 0.0500 Uiso calc
H(226) 0.1124 -0.2463 0.6007 0.0430 Uiso calc
H(2B1) 0.1742 0.2444 0.4489 0.0330 Uiso calc
H(2B2) 0.1559 0.3475 0.4444 0.0330 Uiso calc
H(312) 0.1729 0.2152 0.3702 0.0540 Uiso calc
H(313) 0.1796 0.2224 0.2905 0.0630 Uiso calc
H(314) 0.1323 0.2478 0.2214 0.0660 Uiso calc
H(315) 0.0779 0.2616 0.2328 0.0870 Uiso calc
H(316) 0.0704 0.2528 0.3114 0.0660 Uiso calc
H(322) 0.1104 0.4319 0.3941 0.0540 Uiso calc
H(323) 0.0696 0.5546 0.3879 0.0710 Uiso calc
H(324) 0.0157 0.5165 0.3964 0.0680 Uiso calc
H(325) 0.0025 0.3566 0.4110 0.0520 Uiso calc
H(326) 0.0430 0.2325 0.4166 0.0400 Uiso calc
H(412) 0.2205 0.3123 0.5005 0.0430 Uiso calc
H(413) 0.2736 0.3702 0.5513 0.0560 Uiso calc
H(414) 0.2818 0.3993 0.6357 0.0600 Uiso calc
H(415) 0.2359 0.3789 0.6698 0.0580 Uiso calc
H(416) 0.1832 0.3205 0.6201 0.0500 Uiso calc
H(422) 0.1574 0.4754 0.5110 0.0640 Uiso calc
H(423) 0.1277 0.6111 0.5279 0.0790 Uiso calc
H(424) 0.0785 0.5872 0.5538 0.0680 Uiso calc
H(425) 0.0604 0.4322 0.5655 0.0600 Uiso calc
H(426) 0.0906 0.2951 0.5488 0.0450 Uiso calc

loop_
_geom_angle_atom_site_label_1
_geom_angle_atom_site_label_2
_geom_angle_atom_site_label_3
_geom_angle
_geom_angle_publ_flag
C(10) Re(1) C(30) 75.2(2) ?
C(10) Re(1) Cl(1) 87.39(15) ?
C(30) Re(1) Cl(1) 162.61(14) ?
C(10) Re(1) Cl(12) 177.60(15) ?
C(30) Re(1) Cl(12) 107.15(14) ?
Cl(1) Re(1) Cl(12) 90.21(4) ?
C(10) Re(1) P(1) 84.95(16) ?
C(30) Re(1) P(1) 91.25(14) ?
Cl(1) Re(1) P(1) 86.09(4) ?
Cl(12) Re(1) P(1) 94.87(4) ?
C(10) Re(1) P(3) 88.88(16) ?
C(30) Re(1) P(3) 95.09(14) ?
Cl(1) Re(1) P(3) 85.46(4) ?
Cl(12) Re(1) P(3) 90.96(4) ?
P(1) Re(1) P(3) 169.75(4) ?
C(10) Re(1) Re(2) 124.45(15) ?
C(30) Re(1) Re(2) 49.20(14) ?
Cl(1) Re(1) Re(2) 148.16(3) ?
Cl(12) Re(1) Re(2) 57.95(3) ?
P(1) Re(1) Re(2) 95.56(3) ?
P(3) Re(1) Re(2) 94.68(3) ?
C(30) Re(2) N(21) 78.14(18) ?
C(30) Re(2) Cl(2) 159.63(14) ?
N(21) Re(2) Cl(2) 81.53(12) ?
C(30) Re(2) Cl(12) 112.03(14) ?
N(21) Re(2) Cl(12) 169.80(12) ?
Cl(2) Re(2) Cl(12) 88.32(4) ?
C(30) Re(2) P(4) 92.70(15) ?
N(21) Re(2) P(4) 84.58(12) ?
Cl(2) Re(2) P(4) 86.69(5) ?
Cl(12) Re(2) P(4) 93.92(4) ?
C(30) Re(2) P(2) 91.22(15) ?
N(21) Re(2) P(2) 86.73(12) ?
Cl(2) Re(2) P(2) 86.26(5) ?
Cl(12) Re(2) P(2) 93.60(4) ?
P(4) Re(2) P(2) 169.53(4) ?
C(30) Re(2) Re(1) 53.16(14) ?
N(21) Re(2) Re(1) 131.28(12) ?
Cl(2) Re(2) Re(1) 147.19(3) ?
Cl(12) Re(2) Re(1) 58.88(3) ?
P(4) Re(2) Re(1) 95.23(3) ?
P(2) Re(2) Re(1) 94.89(3) ?
Re(2) Cl(12) Re(1) 63.17(3) ?
C(901) Cl(91) C(901) 40.4(11) ?
C(902) Cl(92) C(902) 37.4(12) ?
C(1B) P(1) C(121) 104.9(2) ?
C(1B) P(1) C(111) 103.8(3) ?
C(121) P(1) C(111) 101.2(2) ?
C(1B) P(1) Re(1) 107.89(17) ?
C(121) P(1) Re(1) 122.35(17) ?
C(111) P(1) Re(1) 114.81(19) ?
C(211) P(2) C(221) 103.3(3) ?
C(211) P(2) C(1B) 104.3(2) ?
C(221) P(2) C(1B) 104.6(2) ?
C(211) P(2) Re(2) 112.48(19) ?
C(221) P(2) Re(2) 122.41(19) ?
C(1B) P(2) Re(2) 108.14(17) ?
C(311) P(3) C(321) 101.9(2) ?
C(311) P(3) C(2B) 103.4(2) ?
C(321) P(3) C(2B) 104.5(3) ?
C(311) P(3) Re(1) 115.63(19) ?
C(321) P(3) Re(1) 122.14(18) ?
C(2B) P(3) Re(1) 107.25(18) ?
C(411) P(4) C(421) 100.6(3) ?
C(411) P(4) C(2B) 104.1(2) ?
C(421) P(4) C(2B) 105.9(2) ?
C(411) P(4) Re(2) 114.70(18) ?
C(421) P(4) Re(2) 121.49(19) ?
C(2B) P(4) Re(2) 108.40(18) ?
C(10) N(10) C(11) 170.1(6) ?
C(21) N(21) Re(2) 174.2(4) ?
N(10) C(10) Re(1) 177.9(5) ?
C(12) C(11) N(10) 118.2(5) ?
C(12) C(11) C(16) 124.6(6) ?
N(10) C(11) C(16) 117.2(5) ?
C(11) C(12) C(13) 116.5(6) ?
C(11) C(12) C(17) 122.0(6) ?
C(13) C(12) C(17) 121.5(6) ?
C(12) C(13) C(14) 121.0(7) ?
C(15) C(14) C(13) 120.0(7) ?
C(14) C(15) C(16) 122.8(7) ?
C(15) C(16) C(11) 115.0(6) ?
C(15) C(16) C(18) 122.3(6) ?
C(11) C(16) C(18) 122.7(6) ?
P(1) C(1B) P(2) 110.7(3) ?
C(21) C(20) C(23) 121.5(5) ?
C(21) C(20) C(22) 118.2(5) ?
C(23) C(20) C(22) 120.2(5) ?
N(21) C(21) C(20) 177.5(6) ?
N(22) C(22) C(20) 179.1(10) ?
N(23) C(23) C(20) 179.5(9) ?
P(4) C(2B) P(3) 109.6(3) ?
O(20) C(30) Re(2) 143.0(4) ?
O(20) C(30) Re(1) 139.3(4) ?
Re(2) C(30) Re(1) 77.64(18) ?
C(112) C(111) C(116) 120.3(5) ?
C(112) C(111) P(1) 123.3(5) ?
C(116) C(111) P(1) 116.4(4) ?
C(111) C(112) C(113) 119.1(6) ?
C(114) C(113) C(112) 121.5(7) ?
C(115) C(114) C(113) 119.0(6) ?
C(114) C(115) C(116) 120.4(7) ?
C(115) C(116) C(111) 119.6(6) ?
C(122) C(121) C(126) 119.9(5) ?
C(122) C(121) P(1) 121.1(4) ?
C(126) C(121) P(1) 119.0(4) ?
C(121) C(122) C(123) 118.9(5) ?
C(124) C(123) C(122) 121.4(5) ?
C(125) C(124) C(123) 119.2(5) ?
C(124) C(125) C(126) 120.2(6) ?
C(125) C(126) C(121) 120.4(6) ?
C(216) C(211) C(212) 119.2(5) ?
C(216) C(211) P(2) 121.3(4) ?
C(212) C(211) P(2) 119.0(5) ?
C(213) C(212) C(211) 120.7(7) ?
C(212) C(213) C(214) 119.7(7) ?
C(215) C(214) C(213) 119.7(6) ?
C(214) C(215) C(216) 121.0(7) ?
C(215) C(216) C(211) 119.6(6) ?
C(226) C(221) C(222) 120.0(5) ?
C(226) C(221) P(2) 118.4(4) ?
C(222) C(221) P(2) 121.7(4) ?
C(223) C(222) C(221) 119.1(6) ?
C(224) C(223) C(222) 120.7(6) ?
C(223) C(224) C(225) 120.6(5) ?
C(224) C(225) C(226) 119.2(6) ?
C(221) C(226) C(225) 120.3(6) ?
C(316) C(311) C(312) 119.3(5) ?
C(316) C(311) P(3) 118.9(4) ?
C(312) C(311) P(3) 121.9(4) ?
C(313) C(312) C(311) 120.4(6) ?
C(314) C(313) C(312) 120.6(6) ?
C(313) C(314) C(315) 118.6(6) ?
C(316) C(315) C(314) 121.9(7) ?
C(315) C(316) C(311) 119.3(6) ?
C(326) C(321) C(322) 119.0(5) ?
C(326) C(321) P(3) 122.5(4) ?
C(322) C(321) P(3) 118.4(4) ?
C(323) C(322) C(321) 120.3(6) ?
C(324) C(323) C(322) 120.0(7) ?
C(323) C(324) C(325) 120.2(6) ?
C(324) C(325) C(326) 120.2(6) ?
C(321) C(326) C(325) 120.3(6) ?
C(412) C(411) C(416) 119.6(5) ?
C(412) C(411) P(4) 123.5(4) ?
C(416) C(411) P(4) 116.9(4) ?
C(411) C(412) C(413) 119.5(6) ?
C(414) C(413) C(412) 120.8(6) ?
C(413) C(414) C(415) 119.8(6) ?
C(416) C(415) C(414) 119.9(6) ?
C(415) C(416) C(411) 120.4(6) ?
C(426) C(421) C(422) 119.8(6) ?
C(426) C(421) P(4) 122.5(4) ?
C(422) C(421) P(4) 117.7(5) ?
C(421) C(422) C(423) 120.6(7) ?
C(422) C(423) C(424) 119.0(7) ?
C(425) C(424) C(423) 121.1(6) ?
C(424) C(425) C(426) 119.9(7) ?
C(421) C(426) C(425) 119.7(6) ?
C(902) C(901) C(901) 85.8(19) ?
C(902) C(901) C(902) 50(2) ?
C(901) C(901) C(902) 35.7(8) ?
C(902) C(901) Cl(91) 155(2) ?
C(901) C(901) Cl(91) 69.8(5) ?
C(902) C(901) Cl(91) 105.4(11) ?
C(901) C(902) C(902) 93.9(19) ?
C(901) C(902) C(901) 59(2) ?
C(902) C(902) C(901) 35.7(8) ?
C(901) C(902) Cl(92) 165(2) ?
C(902) C(902) Cl(92) 71.3(6) ?
C(901) C(902) Cl(92) 106.9(11) ?

loop_
_geom_bond_atom_site_label_1
_geom_bond_atom_site_label_2
_geom_bond_distance
_geom_bond_publ_flag
Re(1) C(10) 1.975(6) ?
Re(1) C(30) 2.103(5) ?
Re(1) Cl(1) 2.4281(12) ?
Re(1) Cl(12) 2.4629(12) ?
Re(1) P(1) 2.4645(13) ?
Re(1) P(3) 2.4662(14) ?
Re(1) Re(2) 2.5672(3) ?
Re(2) C(30) 1.990(5) ?
Re(2) N(21) 2.051(4) ?
Re(2) Cl(2) 2.4236(12) ?
Re(2) Cl(12) 2.4385(12) ?
Re(2) P(4) 2.4594(13) ?
Re(2) P(2) 2.4605(13) ?
Cl(91) C(901) 1.83(2) ?
Cl(91) C(901) 1.83(2) ?
Cl(92) C(902) 1.78(2) ?
Cl(92) C(902) 1.78(2) ?
P(1) C(1B) 1.833(5) ?
P(1) C(121) 1.833(5) ?
P(1) C(111) 1.842(5) ?
P(2) C(211) 1.829(5) ?
P(2) C(221) 1.831(5) ?
P(2) C(1B) 1.834(5) ?
P(3) C(311) 1.826(5) ?
P(3) C(321) 1.825(6) ?
P(3) C(2B) 1.836(5) ?
P(4) C(411) 1.818(5) ?
P(4) C(421) 1.825(6) ?
P(4) C(2B) 1.830(5) ?
O(20) C(30) 1.203(6) ?
N(10) C(10) 1.152(7) ?
N(10) C(11) 1.420(7) ?
N(21) C(21) 1.141(7) ?
N(22) C(22) 1.174(9) ?
N(23) C(23) 1.160(8) ?
C(11) C(12) 1.380(9) ?
C(11) C(16) 1.407(9) ?
C(12) C(13) 1.393(9) ?
C(12) C(17) 1.498(9) ?
C(13) C(14) 1.382(11) ?
C(14) C(15) 1.362(10) ?
C(15) C(16) 1.386(9) ?
C(16) C(18) 1.493(9) ?
C(20) C(21) 1.399(8) ?
C(20) C(23) 1.390(9) ?
C(20) C(22) 1.425(9) ?
C(111) C(112) 1.368(8) ?
C(111) C(116) 1.394(8) ?
C(112) C(113) 1.388(9) ?
C(113) C(114) 1.377(12) ?
C(114) C(115) 1.379(11) ?
C(115) C(116) 1.388(9) ?
C(121) C(122) 1.383(7) ?
C(121) C(126) 1.387(8) ?
C(122) C(123) 1.389(7) ?
C(123) C(124) 1.377(9) ?
C(124) C(125) 1.379(9) ?
C(125) C(126) 1.378(8) ?
C(211) C(216) 1.388(8) ?
C(211) C(212) 1.389(9) ?
C(212) C(213) 1.380(9) ?
C(213) C(214) 1.391(11) ?
C(214) C(215) 1.365(11) ?
C(215) C(216) 1.391(9) ?
C(221) C(226) 1.386(8) ?
C(221) C(222) 1.396(8) ?
C(222) C(223) 1.398(8) ?
C(223) C(224) 1.379(9) ?
C(224) C(225) 1.378(9) ?
C(225) C(226) 1.411(8) ?
C(311) C(316) 1.388(8) ?
C(311) C(312) 1.387(8) ?
C(312) C(313) 1.384(8) ?
C(313) C(314) 1.369(9) ?
C(314) C(315) 1.386(10) ?
C(315) C(316) 1.369(9) ?
C(321) C(326) 1.387(7) ?
C(321) C(322) 1.398(8) ?
C(322) C(323) 1.387(9) ?
C(323) C(324) 1.382(10) ?
C(324) C(325) 1.375(10) ?
C(325) C(326) 1.393(8) ?
C(411) C(412) 1.387(8) ?
C(411) C(416) 1.404(8) ?
C(412) C(413) 1.405(8) ?
C(413) C(414) 1.376(10) ?
C(414) C(415) 1.398(9) ?
C(415) C(416) 1.384(8) ?
C(421) C(426) 1.377(8) ?
C(421) C(422) 1.387(9) ?
C(422) C(423) 1.388(10) ?
C(423) C(424) 1.389(11) ?
C(424) C(425) 1.359(10) ?
C(425) C(426) 1.410(8) ?
C(901) C(902) 0.86(2) ?
C(901) C(901) 1.26(3) ?
C(901) C(902) 1.48(2) ?
C(902) C(902) 1.14(4) ?
C(902) C(901) 1.48(2) ?
